data_2227088
loop_
_publ_author_name
'Shahid, Muhammad'
'Hamid, Mazhar'
'Mazhar, Muhammad'
'Azad Malik, Mohammad'
'Raftery, James'

_publ_section_title
;
 Bis(acetylacetonato-\k^2^<i>O</i>,<i>O</i>')[copper(II)nickel(II)(0.31/0.69)]:
 a mixed-metal complex
;
_journal_coeditor_code SU2192
_journal_issue 8
_journal_name_full 'Acta Crystallographica Section E'
_journal_page_first m949
_journal_paper_doi 10.1107/S160053681002756X
_journal_volume 66
_journal_year 2010
_chemical_formula_iupac '[Cu0.31 Ni0.69 (C5 H7 O2)2]'
_chemical_formula_moiety 'C10 H14 Cu0.31 Ni0.69 O4'
_chemical_formula_sum 'C10 H14 Cu0.31 Ni0.69 O4'
_chemical_formula_weight 258.40
_chemical_name_systematic
;
Bis(acetylacetonato-\k^2^<i>O</i>,<i>O</i>')[copper(II)nickel(II)(0.31/0.69)]
;
_space_group_IT_number 14
_symmetry_cell_setting monoclinic
_symmetry_space_group_name_Hall '-P 2yn'
_symmetry_space_group_name_H-M 'P 1 21/n 1'
_atom_sites_solution_hydrogens geom
_atom_sites_solution_primary direct
_atom_sites_solution_secondary difmap
_audit_creation_method SHELXL-97
_cell_angle_alpha 90.00
_cell_angle_beta 92.431(2)
_cell_angle_gamma 90.00
_cell_formula_units_Z 2
_cell_length_a 10.2650(10)
_cell_length_b 4.6300(5)
_cell_length_c 11.2830(11)
_cell_measurement_reflns_used 2222
_cell_measurement_temperature 100(2)
_cell_measurement_theta_max 28.1765
_cell_measurement_theta_min 2.6255
_cell_volume 535.76(9)
_computing_cell_refinement 'SAINT (Bruker, 2007)'
_computing_data_collection 'SMART (Bruker, 2007)'
_computing_data_reduction 'SAINT (Bruker, 2007)'
_computing_molecular_graphics 'SHELXTL (Sheldrick, 2008)'
_computing_publication_material 'SHELXTL (Sheldrick, 2008)'
_computing_structure_refinement 'SHELXL97 (Sheldrick, 2008)'
_computing_structure_solution 'SIR2004 (Burla <i>et al.</i>, 2005)'
_diffrn_ambient_temperature 100(2)
_diffrn_measured_fraction_theta_full 0.998
_diffrn_measured_fraction_theta_max 0.944
_diffrn_measurement_device_type 'Bruker SMART CCD area-detector'
_diffrn_measurement_method 'phi and omega scans'
_diffrn_radiation_monochromator graphite
_diffrn_radiation_source 'fine-focus sealed tube'
_diffrn_radiation_type MoK\a
_diffrn_radiation_wavelength 0.71073
_diffrn_reflns_av_R_equivalents 0.0126
_diffrn_reflns_av_sigmaI/netI 0.0156
_diffrn_reflns_limit_h_max 13
_diffrn_reflns_limit_h_min -9
_diffrn_reflns_limit_k_max 5
_diffrn_reflns_limit_k_min -6
_diffrn_reflns_limit_l_max 14
_diffrn_reflns_limit_l_min -13
_diffrn_reflns_number 3086
_diffrn_reflns_theta_full 25.00
_diffrn_reflns_theta_max 28.20
_diffrn_reflns_theta_min 2.63
_diffrn_standards_decay_% 0
_diffrn_standards_number 0
_exptl_absorpt_coefficient_mu 1.870
_exptl_absorpt_correction_T_max 0.7061
_exptl_absorpt_correction_T_min 0.4866
_exptl_absorpt_correction_type multi-scan
_exptl_absorpt_process_details '(SADABS; Sheldrick, 2008)'
_exptl_crystal_colour blue
_exptl_crystal_density_diffrn 1.602
_exptl_crystal_density_method 'not measured'
_exptl_crystal_description block
_exptl_crystal_F_000 269
_exptl_crystal_size_max 0.45
_exptl_crystal_size_mid 0.45
_exptl_crystal_size_min 0.20
_refine_diff_density_max 0.369
_refine_diff_density_min -0.348
_refine_ls_extinction_method none
_refine_ls_goodness_of_fit_ref 1.072
_refine_ls_hydrogen_treatment constr
_refine_ls_matrix_type full
_refine_ls_number_parameters 73
_refine_ls_number_reflns 1242
_refine_ls_number_restraints 0
_refine_ls_restrained_S_all 1.072
_refine_ls_R_factor_all 0.0238
_refine_ls_R_factor_gt 0.0221
_refine_ls_shift/su_max 0.000
_refine_ls_shift/su_mean 0.000
_refine_ls_structure_factor_coef Fsqd
_refine_ls_weighting_details 'calc w=1/[\s^2^(Fo^2^)+(0.0305P)^2^+0.3448P] where P=(Fo^2^+2Fc^2^)/3'
_refine_ls_weighting_scheme calc
_refine_ls_wR_factor_gt 0.0578
_refine_ls_wR_factor_ref 0.0588
_reflns_number_gt 1159
_reflns_number_total 1242
_reflns_threshold_expression I>2\s(I)
_cod_data_source_file su2192.cif
_cod_data_source_block I
_cod_original_sg_symbol_H-M 'P 21/n'
_cod_database_code 2227088
_cod_database_fobs_code 2227088

loop_
_symmetry_equiv_pos_as_xyz
'x, y, z'
'-x+1/2, y+1/2, -z+1/2'
'-x, -y, -z'
'x-1/2, -y-1/2, z-1/2'

loop_
_atom_site_type_symbol
_atom_site_label
_atom_site_fract_x
_atom_site_fract_y
_atom_site_fract_z
_atom_site_U_iso_or_equiv
_atom_site_adp_type
_atom_site_calc_flag
_atom_site_refinement_flags
_atom_site_occupancy
_atom_site_disorder_assembly
_atom_site_disorder_group
C C1 0.81881(15) 0.5644(4) 0.55275(14) 0.0207(3) Uani d . 1 . .
H H1A 0.8798 0.4228 0.5220 0.031 Uiso calc R 1 . .
H H1B 0.8547 0.6431 0.6279 0.031 Uiso calc R 1 . .
H H1C 0.8056 0.7213 0.4952 0.031 Uiso calc R 1 . .
C C2 0.69044(14) 0.4199(3) 0.57303(13) 0.0167(3) Uani d . 1 . .
C C3 0.61101(16) 0.5306(3) 0.65990(14) 0.0184(3) Uani d . 1 . .
H H3 0.6416 0.6941 0.7037 0.022 Uiso calc R 1 . .
C C4 0.48909(14) 0.4159(3) 0.68655(13) 0.0170(3) Uani d . 1 . .
C C5 0.41401(16) 0.5520(4) 0.78376(14) 0.0219(3) Uani d . 1 . .
H H5A 0.3603 0.7100 0.7508 0.033 Uiso calc R 1 . .
H H5B 0.4751 0.6279 0.8452 0.033 Uiso calc R 1 . .
H H5C 0.3578 0.4065 0.8186 0.033 Uiso calc R 1 . .
Ni Ni1 0.5000 0.0000 0.5000 0.01368(10) Uani d SP 0.69(4) . .
Cu Cu1 0.5000 0.0000 0.5000 0.01368(10) Uani d SP 0.31(4) . .
O O1 0.66241(10) 0.2061(2) 0.50564(9) 0.0185(2) Uani d . 1 . .
O O2 0.43456(10) 0.2013(2) 0.63411(9) 0.0182(2) Uani d . 1 . .

loop_
_atom_site_aniso_label
_atom_site_aniso_U_11
_atom_site_aniso_U_22
_atom_site_aniso_U_33
_atom_site_aniso_U_12
_atom_site_aniso_U_13
_atom_site_aniso_U_23
C1 0.0171(7) 0.0222(7) 0.0229(7) -0.0021(6) 0.0022(6) -0.0017(6)
C2 0.0168(7) 0.0163(7) 0.0170(7) 0.0004(6) -0.0016(5) 0.0029(5)
C3 0.0196(7) 0.0186(7) 0.0172(7) -0.0019(6) 0.0008(5) -0.0023(5)
C4 0.0192(7) 0.0167(7) 0.0151(7) 0.0016(6) 0.0008(5) 0.0013(5)
C5 0.0228(8) 0.0230(8) 0.0204(7) -0.0013(6) 0.0058(6) -0.0039(6)
Ni1 0.01363(14) 0.01262(15) 0.01500(15) -0.00132(9) 0.00309(9) -0.00194(9)
Cu1 0.01363(14) 0.01262(15) 0.01500(15) -0.00132(9) 0.00309(9) -0.00194(9)
O1 0.0179(5) 0.0171(5) 0.0207(5) -0.0008(4) 0.0029(4) -0.0019(4)
O2 0.0188(5) 0.0165(5) 0.0195(5) -0.0015(4) 0.0037(4) -0.0015(4)

loop_
_atom_type_symbol
_atom_type_description
_atom_type_scat_dispersion_real
_atom_type_scat_dispersion_imag
_atom_type_scat_source
C C 0.0033 0.0016 'International Tables Vol C Tables 4.2.6.8 and 6.1.1.4'
H H 0.0000 0.0000 'International Tables Vol C Tables 4.2.6.8 and 6.1.1.4'
O O 0.0106 0.0060 'International Tables Vol C Tables 4.2.6.8 and 6.1.1.4'
Ni Ni 0.3393 1.1124 'International Tables Vol C Tables 4.2.6.8 and 6.1.1.4'
Cu Cu 0.3201 1.2651 'International Tables Vol C Tables 4.2.6.8 and 6.1.1.4'

loop_
_geom_angle_atom_site_label_1
_geom_angle_atom_site_label_2
_geom_angle_atom_site_label_3
_geom_angle_site_symmetry_1
_geom_angle_site_symmetry_3
_geom_angle
_geom_angle_publ_flag
C2 C1 H1A . . 109.5 ?
C2 C1 H1B . . 109.5 ?
H1A C1 H1B . . 109.5 ?
C2 C1 H1C . . 109.5 ?
H1A C1 H1C . . 109.5 ?
H1B C1 H1C . . 109.5 ?
O1 C2 C3 . . 125.43(14) ?
O1 C2 C1 . . 115.60(13) ?
C3 C2 C1 . . 118.95(14) ?
C2 C3 C4 . . 124.25(14) ?
C2 C3 H3 . . 117.9 ?
C4 C3 H3 . . 117.9 ?
O2 C4 C3 . . 125.02(14) ?
O2 C4 C5 . . 115.87(13) ?
C3 C4 C5 . . 119.10(14) ?
C4 C5 H5A . . 109.5 ?
C4 C5 H5B . . 109.5 ?
H5A C5 H5B . . 109.5 ?
C4 C5 H5C . . 109.5 ?
H5A C5 H5C . . 109.5 ?
H5B C5 H5C . . 109.5 ?
O1 Ni1 O1 3_656 . 179.9990(10) ?
O1 Ni1 O2 3_656 3_656 93.72(4) ?
O1 Ni1 O2 . 3_656 86.28(4) ?
O1 Ni1 O2 3_656 . 86.28(4) ?
O1 Ni1 O2 . . 93.72(4) ?
O2 Ni1 O2 3_656 . 180.0 ?
C2 O1 Ni1 . . 125.45(10) ?
C4 O2 Ni1 . . 125.62(9) ?

loop_
_geom_bond_atom_site_label_1
_geom_bond_atom_site_label_2
_geom_bond_site_symmetry_2
_geom_bond_distance
_geom_bond_publ_flag
C1 C2 . 1.504(2) ?
C1 H1A . 0.9800 ?
C1 H1B . 0.9800 ?
C1 H1C . 0.9800 ?
C2 O1 . 1.2737(18) ?
C2 C3 . 1.399(2) ?
C3 C4 . 1.404(2) ?
C3 H3 . 0.9500 ?
C4 O2 . 1.2737(18) ?
C4 C5 . 1.505(2) ?
C5 H5A . 0.9800 ?
C5 H5B . 0.9800 ?
C5 H5C . 0.9800 ?
Ni1 O1 3_656 1.9196(10) ?
Ni1 O1 . 1.9196(10) ?
Ni1 O2 3_656 1.9225(10) ?
Ni1 O2 . 1.9226(10) ?

loop_
_geom_torsion_atom_site_label_1
_geom_torsion_atom_site_label_2
_geom_torsion_atom_site_label_3
_geom_torsion_atom_site_label_4
_geom_torsion_site_symmetry_1
_geom_torsion_site_symmetry_2
_geom_torsion_site_symmetry_3
_geom_torsion_site_symmetry_4
_geom_torsion
_geom_torsion_publ_flag
O1 C2 C3 C4 . . . . 1.3(3) ?
C1 C2 C3 C4 . . . . 179.64(14) ?
C2 C3 C4 O2 . . . . -1.3(2) ?
C2 C3 C4 C5 . . . . 178.91(15) ?
C3 C2 O1 Ni1 . . . . 4.2(2) ?
C1 C2 O1 Ni1 . . . . -174.11(10) ?
O1 Ni1 O1 C2 3_656 . . . 170(6) ?
O2 Ni1 O1 C2 3_656 . . . 172.90(12) ?
O2 Ni1 O1 C2 . . . . -7.10(12) ?
C3 C4 O2 Ni1 . . . . -4.3(2) ?
C5 C4 O2 Ni1 . . . . 175.47(10) ?
O1 Ni1 O2 C4 3_656 . . . -172.85(12) ?
O1 Ni1 O2 C4 . . . . 7.15(12) ?
O2 Ni1 O2 C4 3_656 . . . 10E1(3) ?
